data_2226099
loop_
_publ_author_name
'Liu, Yun'
'Jiang, Hong'

_publ_section_title
;
 Phenyl(pyrrolo[2,1-<i>a</i>]isoquinolin-3-yl)methanone
;
_journal_coeditor_code DS2027
_journal_issue 6
_journal_name_full 'Acta Crystallographica Section E'
_journal_page_first o1376
_journal_paper_doi 10.1107/S1600536810017101
_journal_volume 66
_journal_year 2010
_chemical_formula_iupac 'C19 H13 N O'
_chemical_formula_moiety 'C19 H13 N O'
_chemical_formula_sum 'C19 H13 N O'
_chemical_formula_weight 271.30
_chemical_melting_point 413
_chemical_name_systematic
;
Phenyl(pyrrolo[2,1-<i>a</i>]isoquinolin-3-yl)methanone
;
_space_group_IT_number 14
_symmetry_cell_setting monoclinic
_symmetry_space_group_name_Hall '-P 2ybc'
_symmetry_space_group_name_H-M 'P 1 21/c 1'
_atom_sites_solution_hydrogens geom
_atom_sites_solution_primary direct
_atom_sites_solution_secondary difmap
_audit_creation_method SHELXL-97
_cell_angle_alpha 90.00
_cell_angle_beta 101.02(3)
_cell_angle_gamma 90.00
_cell_formula_units_Z 4
_cell_length_a 28.637(6)
_cell_length_b 4.0400(8)
_cell_length_c 11.824(2)
_cell_measurement_reflns_used 25
_cell_measurement_temperature 295(2)
_cell_measurement_theta_max 12
_cell_measurement_theta_min 9
_cell_volume 1342.7(5)
_computing_cell_refinement 'CAD-4 Software (Enraf--Nonius, 1989)'
_computing_data_collection 'CAD-4 Software (Enraf--Nonius, 1989)'
_computing_data_reduction 'XCAD4 (Harms & Wocadlo, 1995)'
_computing_molecular_graphics 'SHELXTL (Sheldrick, 2008)'
_computing_publication_material 'SHELXTL (Sheldrick, 2008) and PLATON (Spek, 2009)'
_computing_structure_refinement 'SHELXTL (Sheldrick, 2008)'
_computing_structure_solution 'SHELXTL (Sheldrick, 2008)'
_diffrn_ambient_temperature 295(2)
_diffrn_measured_fraction_theta_full 1.000
_diffrn_measured_fraction_theta_max 1.000
_diffrn_measurement_device_type 'Enraf--Nonius CAD-4'
_diffrn_measurement_method \w/2\q
_diffrn_radiation_monochromator graphite
_diffrn_radiation_source 'fine-focus sealed tube'
_diffrn_radiation_type MoK\a
_diffrn_radiation_wavelength 0.71073
_diffrn_reflns_av_R_equivalents 0.0000
_diffrn_reflns_av_sigmaI/netI 0.0615
_diffrn_reflns_limit_h_max 33
_diffrn_reflns_limit_h_min -34
_diffrn_reflns_limit_k_max 4
_diffrn_reflns_limit_k_min 0
_diffrn_reflns_limit_l_max 14
_diffrn_reflns_limit_l_min 0
_diffrn_reflns_number 2351
_diffrn_reflns_theta_full 25.00
_diffrn_reflns_theta_max 25.00
_diffrn_reflns_theta_min 1.45
_diffrn_standards_decay_% 0
_diffrn_standards_interval_count 200
_diffrn_standards_interval_time 120
_diffrn_standards_number 3
_exptl_absorpt_coefficient_mu 0.083
_exptl_absorpt_correction_T_max 0.9917
_exptl_absorpt_correction_T_min 0.9755
_exptl_absorpt_correction_type psi-scan
_exptl_absorpt_process_details '(XCAD4; Harms & Wocadlo, 1995)'
_exptl_crystal_colour colourless
_exptl_crystal_density_diffrn 1.342
_exptl_crystal_density_method 'not measured'
_exptl_crystal_description block
_exptl_crystal_F_000 568
_exptl_crystal_size_max 0.30
_exptl_crystal_size_mid 0.20
_exptl_crystal_size_min 0.10
_refine_diff_density_max 0.230
_refine_diff_density_min -0.295
_refine_ls_abs_structure_details '(XCAD4; Harms & Wocadlo, 1995)'
_refine_ls_extinction_method none
_refine_ls_goodness_of_fit_ref 0.999
_refine_ls_hydrogen_treatment constr
_refine_ls_matrix_type full
_refine_ls_number_parameters 190
_refine_ls_number_reflns 2351
_refine_ls_number_restraints 0
_refine_ls_restrained_S_all 0.999
_refine_ls_R_factor_all 0.1299
_refine_ls_R_factor_gt 0.0717
_refine_ls_shift/su_max 0.000
_refine_ls_shift/su_mean 0.000
_refine_ls_structure_factor_coef Fsqd
_refine_ls_weighting_details 'calc w=1/[\s^2^(Fo^2^)+(0.0150P)^2^+2.2500P] where P=(Fo^2^+2Fc^2^)/3'
_refine_ls_weighting_scheme calc
_refine_ls_wR_factor_gt 0.1240
_refine_ls_wR_factor_ref 0.1393
_reflns_number_gt 1388
_reflns_number_total 2351
_reflns_threshold_expression I>2\s(I)
_cod_data_source_file ds2027.cif
_cod_data_source_block I
_cod_original_sg_symbol_H-M 'P 21/c'
_cod_database_code 2226099
_cod_database_fobs_code 2226099

loop_
_symmetry_equiv_pos_as_xyz
'x, y, z'
'-x, y+1/2, -z+1/2'
'-x, -y, -z'
'x, -y-1/2, z-1/2'

loop_
_atom_site_type_symbol
_atom_site_label
_atom_site_fract_x
_atom_site_fract_y
_atom_site_fract_z
_atom_site_U_iso_or_equiv
_atom_site_adp_type
_atom_site_calc_flag
_atom_site_refinement_flags
_atom_site_occupancy
_atom_site_disorder_assembly
_atom_site_disorder_group
N N 0.22455(9) 0.5534(7) 0.9319(2) 0.0382(7) Uani d . 1 . .
C C11 0.19331(11) 0.4146(9) 0.9955(3) 0.0402(9) Uani d . 1 . .
C C7 0.31218(12) 0.5686(10) 0.9370(3) 0.0485(10) Uani d . 1 . .
O O 0.30873(9) 0.6625(9) 0.8377(2) 0.0725(10) Uani d . 1 . .
C C12 0.14286(12) 0.4449(10) 0.9532(3) 0.0447(9) Uani d . 1 . .
C C3 0.36071(11) 0.5108(10) 1.0092(3) 0.0453(9) Uani d . 1 . .
C C8 0.27112(11) 0.4828(9) 0.9873(3) 0.0402(9) Uani d . 1 . .
C C19 0.20843(12) 0.7328(10) 0.8334(3) 0.0461(9) Uani d . 1 . .
H H19A 0.2302 0.8309 0.7947 0.055 Uiso calc R 1 . .
C C18 0.16185(12) 0.7680(10) 0.7927(3) 0.0513(10) Uani d . 1 . .
H H18A 0.1517 0.8929 0.7265 0.062 Uiso calc R 1 . .
C C2 0.37259(12) 0.6034(10) 1.1233(3) 0.0521(10) Uani d . 1 . .
H H2A 0.3496 0.6935 1.1600 0.062 Uiso calc R 1 . .
C C17 0.12699(12) 0.6158(10) 0.8496(3) 0.0483(10) Uani d . 1 . .
C C9 0.26796(12) 0.3050(10) 1.0848(3) 0.0458(9) Uani d . 1 . .
H H9A 0.2936 0.2284 1.1389 0.055 Uiso calc R 1 . .
C C10 0.22029(12) 0.2579(10) 1.0897(3) 0.0477(10) Uani d . 1 . .
H H10A 0.2086 0.1416 1.1462 0.057 Uiso calc R 1 . .
C C13 0.10950(12) 0.3043(10) 1.0117(3) 0.0528(10) Uani d . 1 . .
H H13A 0.1197 0.1878 1.0798 0.063 Uiso calc R 1 . .
C C14 0.06138(14) 0.3388(13) 0.9681(4) 0.0706(14) Uani d . 1 . .
H H14A 0.0393 0.2498 1.0080 0.085 Uiso calc R 1 . .
C C16 0.07802(13) 0.6403(12) 0.8072(3) 0.0628(12) Uani d . 1 . .
H H16A 0.0672 0.7509 0.7382 0.075 Uiso calc R 1 . .
C C6 0.45267(14) 0.4265(12) 1.1284(4) 0.0711(13) Uani d . 1 . .
H H6A 0.4837 0.3990 1.1684 0.085 Uiso calc R 1 . .
C C15 0.04577(15) 0.5046(13) 0.8655(4) 0.0711(14) Uani d . 1 . .
H H15A 0.0134 0.5238 0.8361 0.085 Uiso calc R 1 . .
C C4 0.39519(13) 0.3782(11) 0.9543(3) 0.0567(11) Uani d . 1 . .
H H4A 0.3875 0.3207 0.8769 0.068 Uiso calc R 1 . .
C C5 0.44071(14) 0.3323(12) 1.0152(4) 0.0684(13) Uani d . 1 . .
H H5A 0.4635 0.2365 0.9792 0.082 Uiso calc R 1 . .
C C1 0.41862(13) 0.5626(12) 1.1833(3) 0.0650(12) Uani d . 1 . .
H H1A 0.4267 0.6263 1.2602 0.078 Uiso calc R 1 . .

loop_
_atom_site_aniso_label
_atom_site_aniso_U_11
_atom_site_aniso_U_22
_atom_site_aniso_U_33
_atom_site_aniso_U_12
_atom_site_aniso_U_13
_atom_site_aniso_U_23
N 0.0359(15) 0.0496(19) 0.0307(13) 0.0024(15) 0.0101(11) -0.0003(15)
C11 0.0396(19) 0.048(2) 0.0360(17) -0.0023(18) 0.0148(15) -0.0037(18)
C7 0.046(2) 0.064(3) 0.0387(18) 0.013(2) 0.0169(16) 0.007(2)
O 0.0555(17) 0.117(3) 0.0500(15) 0.0072(19) 0.0227(13) 0.0212(19)
C12 0.0393(19) 0.050(2) 0.047(2) -0.0018(19) 0.0148(16) -0.013(2)
C3 0.0328(18) 0.058(3) 0.049(2) 0.0002(19) 0.0162(16) 0.007(2)
C8 0.0398(19) 0.050(2) 0.0334(17) 0.0048(18) 0.0122(14) 0.0029(18)
C19 0.051(2) 0.057(3) 0.0318(17) 0.006(2) 0.0117(15) 0.0012(19)
C18 0.049(2) 0.064(3) 0.0399(19) 0.017(2) 0.0073(16) 0.009(2)
C2 0.043(2) 0.062(3) 0.054(2) -0.002(2) 0.0160(17) 0.000(2)
C17 0.0379(19) 0.061(3) 0.046(2) 0.008(2) 0.0071(15) -0.010(2)
C9 0.0394(19) 0.060(3) 0.0387(18) 0.008(2) 0.0095(15) 0.0068(19)
C10 0.045(2) 0.061(3) 0.0396(18) -0.007(2) 0.0161(15) 0.006(2)
C13 0.046(2) 0.057(3) 0.059(2) -0.008(2) 0.0191(18) -0.010(2)
C14 0.041(2) 0.091(4) 0.085(3) -0.015(3) 0.026(2) -0.028(3)
C16 0.046(2) 0.075(3) 0.064(2) 0.012(2) 0.0013(19) -0.008(3)
C6 0.040(2) 0.082(4) 0.090(3) -0.004(2) 0.008(2) 0.022(3)
C15 0.042(2) 0.083(4) 0.086(3) 0.003(3) 0.007(2) -0.027(3)
C4 0.046(2) 0.064(3) 0.066(2) 0.003(2) 0.0244(19) -0.002(2)
C5 0.048(2) 0.068(3) 0.097(3) 0.006(2) 0.033(2) 0.005(3)
C1 0.048(2) 0.085(3) 0.060(2) -0.012(3) 0.0059(19) 0.003(3)

loop_
_atom_type_symbol
_atom_type_description
_atom_type_scat_dispersion_real
_atom_type_scat_dispersion_imag
_atom_type_scat_source
C C 0.0033 0.0016 'International Tables Vol C Tables 4.2.6.8 and 6.1.1.4'
H H 0.0000 0.0000 'International Tables Vol C Tables 4.2.6.8 and 6.1.1.4'
N N 0.0061 0.0033 'International Tables Vol C Tables 4.2.6.8 and 6.1.1.4'
O O 0.0106 0.0060 'International Tables Vol C Tables 4.2.6.8 and 6.1.1.4'

loop_
_geom_angle_atom_site_label_1
_geom_angle_atom_site_label_2
_geom_angle_atom_site_label_3
_geom_angle_site_symmetry_1
_geom_angle_site_symmetry_3
_geom_angle
_geom_angle_publ_flag
C19 N C11 . . 121.6(3) yes
C19 N C8 . . 129.8(3) yes
C11 N C8 . . 108.5(3) yes
C10 C11 N . . 107.6(3) yes
C10 C11 C12 . . 133.4(3) ?
N C11 C12 . . 118.9(3) ?
O C7 C8 . . 123.0(3) yes
O C7 C3 . . 119.4(3) yes
C8 C7 C3 . . 117.4(3) ?
C13 C12 C17 . . 119.5(3) ?
C13 C12 C11 . . 121.8(3) ?
C17 C12 C11 . . 118.7(3) ?
C2 C3 C4 . . 119.8(3) ?
C2 C3 C7 . . 122.8(3) ?
C4 C3 C7 . . 117.2(3) ?
C9 C8 N . . 106.9(3) ?
C9 C8 C7 . . 130.8(3) ?
N C8 C7 . . 122.1(3) ?
C18 C19 N . . 120.8(3) ?
C18 C19 H19A . . 119.6 ?
N C19 H19A . . 119.6 ?
C19 C18 C17 . . 121.2(3) ?
C19 C18 H18A . . 119.4 ?
C17 C18 H18A . . 119.4 ?
C3 C2 C1 . . 120.2(4) ?
C3 C2 H2A . . 119.9 ?
C1 C2 H2A . . 119.9 ?
C16 C17 C12 . . 118.8(4) ?
C16 C17 C18 . . 122.5(4) ?
C12 C17 C18 . . 118.6(3) ?
C8 C9 C10 . . 109.2(3) ?
C8 C9 H9A . . 125.4 ?
C10 C9 H9A . . 125.4 ?
C11 C10 C9 . . 107.8(3) ?
C11 C10 H10A . . 126.1 ?
C9 C10 H10A . . 126.1 ?
C14 C13 C12 . . 120.0(4) ?
C14 C13 H13A . . 120.0 ?
C12 C13 H13A . . 120.0 ?
C13 C14 C15 . . 120.5(4) ?
C13 C14 H14A . . 119.7 ?
C15 C14 H14A . . 119.7 ?
C15 C16 C17 . . 121.2(4) ?
C15 C16 H16A . . 119.4 ?
C17 C16 H16A . . 119.4 ?
C5 C6 C1 . . 120.1(4) ?
C5 C6 H6A . . 119.9 ?
C1 C6 H6A . . 119.9 ?
C16 C15 C14 . . 120.0(4) ?
C16 C15 H15A . . 120.0 ?
C14 C15 H15A . . 120.0 ?
C5 C4 C3 . . 119.7(4) ?
C5 C4 H4A . . 120.2 ?
C3 C4 H4A . . 120.2 ?
C6 C5 C4 . . 120.5(4) ?
C6 C5 H5A . . 119.7 ?
C4 C5 H5A . . 119.7 ?
C6 C1 C2 . . 119.6(4) ?
C6 C1 H1A . . 120.2 ?
C2 C1 H1A . . 120.2 ?

loop_
_geom_bond_atom_site_label_1
_geom_bond_atom_site_label_2
_geom_bond_site_symmetry_2
_geom_bond_distance
_geom_bond_publ_flag
N C19 . 1.374(4) yes
N C11 . 1.392(4) yes
N C8 . 1.399(4) yes
C11 C10 . 1.382(5) ?
C11 C12 . 1.441(4) ?
C7 O . 1.220(4) yes
C7 C8 . 1.458(4) yes
C7 C3 . 1.504(5) ?
C12 C13 . 1.402(5) ?
C12 C17 . 1.404(5) ?
C3 C2 . 1.379(5) ?
C3 C4 . 1.388(4) ?
C8 C9 . 1.376(4) ?
C19 C18 . 1.336(4) ?
C19 H19A . 0.9300 ?
C18 C17 . 1.444(5) ?
C18 H18A . 0.9300 ?
C2 C1 . 1.382(5) ?
C2 H2A . 0.9300 ?
C17 C16 . 1.399(5) ?
C9 C10 . 1.390(4) ?
C9 H9A . 0.9300 ?
C10 H10A . 0.9300 ?
C13 C14 . 1.383(5) ?
C13 H13A . 0.9300 ?
C14 C15 . 1.383(6) ?
C14 H14A . 0.9300 ?
C16 C15 . 1.368(6) ?
C16 H16A . 0.9300 ?
C6 C5 . 1.371(5) ?
C6 C1 . 1.385(5) ?
C6 H6A . 0.9300 ?
C15 H15A . 0.9300 ?
C4 C5 . 1.376(5) ?
C4 H4A . 0.9300 ?
C5 H5A . 0.9300 ?
C1 H1A . 0.9300 ?

loop_
_geom_hbond_atom_site_label_D
_geom_hbond_atom_site_label_H
_geom_hbond_atom_site_label_A
_geom_hbond_site_symmetry_A
_geom_hbond_distance_DH
_geom_hbond_distance_HA
_geom_hbond_distance_DA
_geom_hbond_angle_DHA
_geom_hbond_publ_flag
C19 H19A O . 0.93 2.31 2.875(4) 119 yes

loop_
_geom_torsion_atom_site_label_1
_geom_torsion_atom_site_label_2
_geom_torsion_atom_site_label_3
_geom_torsion_atom_site_label_4
_geom_torsion_site_symmetry_1
_geom_torsion_site_symmetry_2
_geom_torsion_site_symmetry_3
_geom_torsion_site_symmetry_4
_geom_torsion
_geom_torsion_publ_flag
C19 N C11 C10 . . . . -178.7(3) ?
C8 N C11 C10 . . . . -0.2(4) ?
C19 N C11 C12 . . . . 3.5(5) ?
C8 N C11 C12 . . . . -178.0(3) ?
C10 C11 C12 C13 . . . . 1.4(7) ?
N C11 C12 C13 . . . . 178.5(3) ?
C10 C11 C12 C17 . . . . -177.5(4) ?
N C11 C12 C17 . . . . -0.4(5) ?
O C7 C3 C2 . . . . 138.8(4) ?
C8 C7 C3 C2 . . . . -46.0(6) ?
O C7 C3 C4 . . . . -36.8(6) ?
C8 C7 C3 C4 . . . . 138.3(4) ?
C19 N C8 C9 . . . . 177.8(3) ?
C11 N C8 C9 . . . . -0.6(4) ?
C19 N C8 C7 . . . . -7.2(6) ?
C11 N C8 C7 . . . . 174.4(3) ?
O C7 C8 C9 . . . . 162.9(4) ?
C3 C7 C8 C9 . . . . -12.1(6) ?
O C7 C8 N . . . . -10.8(6) ?
C3 C7 C8 N . . . . 174.2(3) ?
C11 N C19 C18 . . . . -2.9(5) ?
C8 N C19 C18 . . . . 178.9(4) ?
N C19 C18 C17 . . . . -0.8(6) ?
C4 C3 C2 C1 . . . . -0.4(6) ?
C7 C3 C2 C1 . . . . -175.9(4) ?
C13 C12 C17 C16 . . . . -0.1(6) ?
C11 C12 C17 C16 . . . . 178.8(4) ?
C13 C12 C17 C18 . . . . 178.0(4) ?
C11 C12 C17 C18 . . . . -3.0(5) ?
C19 C18 C17 C16 . . . . -178.2(4) ?
C19 C18 C17 C12 . . . . 3.8(6) ?
N C8 C9 C10 . . . . 1.2(4) ?
C7 C8 C9 C10 . . . . -173.2(4) ?
N C11 C10 C9 . . . . 0.9(4) ?
C12 C11 C10 C9 . . . . 178.2(4) ?
C8 C9 C10 C11 . . . . -1.3(5) ?
C17 C12 C13 C14 . . . . -1.0(6) ?
C11 C12 C13 C14 . . . . -179.9(4) ?
C12 C13 C14 C15 . . . . 1.6(7) ?
C12 C17 C16 C15 . . . . 0.7(6) ?
C18 C17 C16 C15 . . . . -177.3(4) ?
C17 C16 C15 C14 . . . . -0.2(7) ?
C13 C14 C15 C16 . . . . -1.0(7) ?
C2 C3 C4 C5 . . . . 1.7(6) ?
C7 C3 C4 C5 . . . . 177.5(4) ?
C1 C6 C5 C4 . . . . 1.4(7) ?
C3 C4 C5 C6 . . . . -2.2(7) ?
C5 C6 C1 C2 . . . . -0.1(7) ?
C3 C2 C1 C6 . . . . -0.4(7) ?

loop_
_cod_related_entry_id
_cod_related_entry_database
_cod_related_entry_code
1 ChemSpider 24745065
